data_7126534
loop_
_publ_author_name
'He, Hui-Zi'
'Li, Kun'
'Yu, Kang-Kang'
'Lu, Pei-Long'
'Feng, Mei-Lin'
'Chen, Shan-Yong'
'Yu, Xiao-Qi'

_publ_section_title
;
 Additive- and column-free synthesis of rigid bis-coumarins as fluorescent
 dyes for G-quadruplex sensing via disaggregation-induced emission.
;
_journal_issue 50
_journal_name_full 'Chemical communications (Cambridge, England)'
_journal_page_first 6870
_journal_page_last 6873
_journal_paper_doi 10.1039/d0cc01437k
_journal_volume 56
_journal_year 2020
_chemical_formula_moiety 'C27 H28 N2 O5'
_chemical_formula_sum 'C27 H28 N2 O5'
_chemical_formula_weight 460.51
_space_group_crystal_system monoclinic
_space_group_IT_number 13
_space_group_name_Hall '-P 2yc'
_space_group_name_H-M_alt 'P 1 2/c 1'
_atom_sites_solution_hydrogens geom
_atom_sites_solution_primary iterative
_audit_creation_date 2018-11-12
_audit_creation_method
;
Olex2 1.2
(compiled 2018.05.29 svn.r3508 for OlexSys, GUI svn.r5506)
;
_audit_update_record
;
2019-11-26 deposited with the CCDC.	2020-05-12 downloaded from the CCDC.
;
_cell_angle_alpha 90
_cell_angle_beta 94.729(12)
_cell_angle_gamma 90
_cell_formula_units_Z 2
_cell_length_a 5.1905(5)
_cell_length_b 9.3677(7)
_cell_length_c 23.713(3)
_cell_measurement_reflns_used 805
_cell_measurement_temperature 293(2)
_cell_measurement_theta_max 27.6480
_cell_measurement_theta_min 3.4580
_cell_volume 1149.1(2)
_computing_cell_refinement
;
CrysAlisPro, Agilent Technologies,
Version 1.171.37.35 (release 13-08-2014 CrysAlis171 .NET)
(compiled Aug 13 2014,18:06:01)
;
_computing_data_collection
;
CrysAlisPro, Agilent Technologies,
Version 1.171.37.35 (release 13-08-2014 CrysAlis171 .NET)
(compiled Aug 13 2014,18:06:01)
;
_computing_data_reduction
;
CrysAlisPro, Agilent Technologies,
Version 1.171.37.35 (release 13-08-2014 CrysAlis171 .NET)
(compiled Aug 13 2014,18:06:01)
;
_computing_molecular_graphics 'Olex2 (Dolomanov et al., 2009)'
_computing_publication_material 'Olex2 (Dolomanov et al., 2009)'
_computing_structure_refinement 'ShelXL (Sheldrick, 2015)'
_computing_structure_solution
;
Superflip (Palatinus & Chapuis, 2007;Palatinus & van der Lee, 2008;
Palatinus et al., 2012)
;
_diffrn_ambient_temperature 293.15
_diffrn_detector 'CCD plate'
_diffrn_detector_area_resol_mean 16.0874
_diffrn_detector_type Eos
_diffrn_measured_fraction_theta_full 0.996
_diffrn_measured_fraction_theta_max 0.995
_diffrn_measurement_details
;
#__ type_ start__ end____ width___ exp.time_
  1 omega  -42.00    0.00   0.6000   50.0000
omega____ theta____ kappa____ phi______ frames
    -      -14.9669   19.0000  -60.0000 70

#__ type_ start__ end____ width___ exp.time_
  2 omega  -20.20   56.00   0.6000   50.0000
omega____ theta____ kappa____ phi______ frames
    -       16.6856  -99.0000  -60.0000 127

#__ type_ start__ end____ width___ exp.time_
  3 omega   -6.00   69.00   0.6000   50.0000
omega____ theta____ kappa____ phi______ frames
    -       16.6856   77.0000   90.0000 125
;
_diffrn_measurement_device 'four-circle diffractometer'
_diffrn_measurement_device_type 'Xcalibur, Eos'
_diffrn_measurement_method '\w scans'
_diffrn_orient_matrix_UB_11 -0.0046933000
_diffrn_orient_matrix_UB_12 0.0665987000
_diffrn_orient_matrix_UB_13 -0.0142678000
_diffrn_orient_matrix_UB_21 -0.0013818000
_diffrn_orient_matrix_UB_22 0.0358526000
_diffrn_orient_matrix_UB_23 0.0263083000
_diffrn_orient_matrix_UB_31 0.1371061000
_diffrn_orient_matrix_UB_32 0.0026628000
_diffrn_orient_matrix_UB_33 0.0022758000
_diffrn_radiation_monochromator graphite
_diffrn_radiation_probe x-ray
_diffrn_radiation_type MoK\a
_diffrn_radiation_wavelength 0.71073
_diffrn_reflns_av_unetI/netI 0.0459
_diffrn_reflns_Laue_measured_fraction_full 0.996
_diffrn_reflns_Laue_measured_fraction_max 0.995
_diffrn_reflns_limit_h_max 6
_diffrn_reflns_limit_h_min -6
_diffrn_reflns_limit_k_max 11
_diffrn_reflns_limit_k_min -11
_diffrn_reflns_limit_l_max 14
_diffrn_reflns_limit_l_min -29
_diffrn_reflns_number 2976
_diffrn_reflns_point_group_measured_fraction_full 0.996
_diffrn_reflns_point_group_measured_fraction_max 0.995
_diffrn_reflns_theta_full 25.242
_diffrn_reflns_theta_max 26.368
_diffrn_reflns_theta_min 3.379
_diffrn_source 'Enhance (Mo) X-ray Source'
_exptl_absorpt_coefficient_mu 0.092
_exptl_absorpt_correction_T_max 1.00000
_exptl_absorpt_correction_T_min 0.41090
_exptl_absorpt_correction_type multi-scan
_exptl_absorpt_process_details
;
CrysAlisPro, Agilent Technologies,
Version 1.171.37.35 (release 13-08-2014 CrysAlis171 .NET)
(compiled Aug 13 2014,18:06:01)
Empirical absorption correction using spherical harmonics,
 implemented in SCALE3 ABSPACK scaling algorithm.
;
_exptl_crystal_density_diffrn 1.331
_exptl_crystal_density_method 'not measured'
_exptl_crystal_F_000 488
_exptl_crystal_size_max 0.35
_exptl_crystal_size_mid 0.3
_exptl_crystal_size_min 0.25
_refine_diff_density_max 0.458
_refine_diff_density_min -0.252
_refine_diff_density_rms 0.050
_refine_ls_extinction_method none
_refine_ls_goodness_of_fit_ref 1.049
_refine_ls_hydrogen_treatment constr
_refine_ls_matrix_type full
_refine_ls_number_parameters 158
_refine_ls_number_reflns 2976
_refine_ls_number_restraints 0
_refine_ls_restrained_S_all 1.049
_refine_ls_R_factor_all 0.1006
_refine_ls_R_factor_gt 0.0630
_refine_ls_shift/su_max 0.001
_refine_ls_shift/su_mean 0.000
_refine_ls_structure_factor_coef Fsqd
_refine_ls_weighting_details 'w=1/[\s^2^(Fo^2^)+(0.0662P)^2^+0.5474P] where P=(Fo^2^+2Fc^2^)/3'
_refine_ls_weighting_scheme calc
_refine_ls_wR_factor_gt 0.1520
_refine_ls_wR_factor_ref 0.1644
_reflns_Friedel_coverage 0.000
_reflns_number_gt 1855
_reflns_number_total 2976
_reflns_threshold_expression 'I > 2\s(I)'
_cod_data_source_file d0cc01437k2.cif
_cod_data_source_block 181109_s2_hhz
_cod_depositor_comments 'Adding full bibliography for 7126534.cif.'
_cod_original_cell_volume 1149.0(2)
_cod_database_code 7126534
_shelx_shelxl_version_number 2014/7
_chemical_oxdiff_formula c12h12n2o3
_shelx_space_group_comment
;
The symmetry employed for this shelxl refinement is uniquely defined
by the following loop, which should always be used as a source of
symmetry information in preference to the above space-group names.
They are only intended as comments.
;
_shelx_estimated_absorpt_t_max 0.977
_shelx_estimated_absorpt_t_min 0.968
_reflns_odcompleteness_completeness 96.63
_reflns_odcompleteness_iscentric 1
_reflns_odcompleteness_theta 26.32
_olex2_refinement_description
;
1. Twinned data refinement
 Scales: 0.491(2)
 0.509(2)
2. Fixed Uiso
 At 1.2 times of:
  All C(H) groups, All C(H,H) groups
 At 1.5 times of:
  All C(H,H,H) groups
3. Others
 Fixed Sof: H10A(0.5) H10B(0.5)
4.a Secondary CH2 refined with riding coordinates:
 C10(H10A,H10B), C11(H11A,H11B), C13(H13A,H13B)
4.b Aromatic/amide H refined with riding coordinates:
 C5(H5), C6(H6), C8(H8)
4.c Idealised Me refined as rotating group:
 C12(H12A,H12B,H12C), C14(H14A,H14B,H14C)
;
_olex2_submission_special_instructions 'No special instructions were received'

loop_
_space_group_symop_operation_xyz
'x, y, z'
'-x, y, -z+1/2'
'-x, -y, -z'
'x, -y, z-1/2'

loop_
_atom_site_label
_atom_site_type_symbol
_atom_site_fract_x
_atom_site_fract_y
_atom_site_fract_z
_atom_site_U_iso_or_equiv
_atom_site_adp_type
_atom_site_occupancy
_atom_site_site_symmetry_order
_atom_site_calc_flag
_atom_site_refinement_flags_posn
_atom_site_refinement_flags_adp
_atom_site_refinement_flags_occupancy
_atom_site_disorder_assembly
_atom_site_disorder_group
O1 O 0.0119(4) 0.3410(2) 0.35226(10) 0.0450(7) Uani 1 1 d . . . . .
O2 O 0.1380(5) 0.1299(2) 0.32525(13) 0.0684(9) Uani 1 1 d . . . . .
O3 O 0.5000 0.5456(3) 0.2500 0.0389(9) Uani 1 2 d S T P . .
N1 N -0.3245(6) 0.7841(3) 0.41022(14) 0.0568(10) Uani 1 1 d . . . . .
C1 C 0.1622(7) 0.2573(4) 0.32020(17) 0.0437(9) Uani 1 1 d . . . . .
C2 C 0.3362(6) 0.3256(3) 0.28448(15) 0.0375(8) Uani 1 1 d . . . . .
C3 C 0.3417(6) 0.4690(3) 0.28296(15) 0.0337(8) Uani 1 1 d . . . . .
C4 C 0.1814(6) 0.5571(3) 0.31435(14) 0.0317(8) Uani 1 1 d . . . . .
C5 C 0.1678(7) 0.7061(3) 0.31287(14) 0.0380(9) Uani 1 1 d . . . . .
H5 H 0.2748 0.7560 0.2902 0.046 Uiso 1 1 calc R . . . .
C6 C 0.0032(6) 0.7801(3) 0.34352(15) 0.0413(10) Uani 1 1 d . . . . .
H6 H -0.0024 0.8791 0.3409 0.050 Uiso 1 1 calc R . . . .
C7 C -0.1606(7) 0.7087(4) 0.37948(16) 0.0405(9) Uani 1 1 d . . . . .
C8 C -0.1469(6) 0.5600(3) 0.38139(15) 0.0406(9) Uani 1 1 d . . . . .
H8 H -0.2503 0.5096 0.4047 0.049 Uiso 1 1 calc R . . . .
C9 C 0.0175(6) 0.4878(3) 0.34930(14) 0.0356(9) Uani 1 1 d . . . . .
C10 C 0.5000 0.2324(5) 0.2500 0.0462(14) Uani 1 2 d S T P . .
H10A H 0.6099 0.1717 0.2749 0.055 Uiso 0.5 1 calc R . . . .
H10B H 0.3901 0.1718 0.2251 0.055 Uiso 0.5 1 calc R . . . .
C11 C -0.3853(9) 0.9404(5) 0.3972(2) 0.0853(16) Uani 1 1 d . . . . .
H11A H -0.3569 0.9603 0.3581 0.102 Uiso 1 1 calc R . . . .
H11B H -0.5656 0.9591 0.4024 0.102 Uiso 1 1 calc R . . . .
C12 C -0.2293(11) 1.0298(6) 0.4326(2) 0.114(2) Uani 1 1 d . . . . .
H12A H -0.0508 1.0098 0.4281 0.170 Uiso 1 1 calc GR . . . .
H12B H -0.2640 1.0135 0.4712 0.170 Uiso 1 1 calc GR . . . .
H12C H -0.2660 1.1275 0.4228 0.170 Uiso 1 1 calc GR . . . .
C13 C -0.4731(7) 0.7162(4) 0.45204(17) 0.0534(11) Uani 1 1 d . . . . .
H13A H -0.5506 0.6297 0.4358 0.064 Uiso 1 1 calc R . . . .
H13B H -0.6123 0.7797 0.4606 0.064 Uiso 1 1 calc R . . . .
C14 C -0.3172(9) 0.6789(4) 0.50628(18) 0.0733(14) Uani 1 1 d . . . . .
H14A H -0.1838 0.6124 0.4985 0.110 Uiso 1 1 calc GR . . . .
H14B H -0.4280 0.6365 0.5321 0.110 Uiso 1 1 calc GR . . . .
H14C H -0.2401 0.7639 0.5228 0.110 Uiso 1 1 calc GR . . . .

loop_
_atom_site_aniso_label
_atom_site_aniso_U_11
_atom_site_aniso_U_22
_atom_site_aniso_U_33
_atom_site_aniso_U_23
_atom_site_aniso_U_13
_atom_site_aniso_U_12
O1 0.0525(17) 0.0305(14) 0.0547(17) 0.0057(12) 0.0202(14) -0.0014(11)
O2 0.080(2) 0.0277(15) 0.104(3) 0.0067(15) 0.0424(18) -0.0041(13)
O3 0.047(2) 0.0268(18) 0.045(2) 0.000 0.0205(19) 0.000
N1 0.078(2) 0.0251(16) 0.073(3) 0.0042(16) 0.043(2) 0.0039(16)
C1 0.041(2) 0.032(2) 0.059(3) 0.0053(19) 0.010(2) -0.0013(17)
C2 0.037(2) 0.0269(18) 0.048(2) 0.0022(17) 0.0039(18) -0.0014(16)
C3 0.0311(19) 0.0292(18) 0.041(2) 0.0051(17) 0.0055(17) -0.0032(16)
C4 0.0341(19) 0.0270(17) 0.035(2) 0.0020(15) 0.0056(17) -0.0028(16)
C5 0.047(2) 0.0311(18) 0.037(2) 0.0020(16) 0.0112(19) -0.0052(17)
C6 0.050(2) 0.0298(19) 0.046(2) -0.0017(17) 0.014(2) 0.0027(17)
C7 0.041(2) 0.040(2) 0.041(2) 0.0018(17) 0.0130(18) 0.0001(18)
C8 0.044(2) 0.033(2) 0.046(2) 0.0064(17) 0.013(2) -0.0070(17)
C9 0.039(2) 0.0277(19) 0.039(2) 0.0028(16) 0.0002(19) -0.0011(16)
C10 0.050(3) 0.027(3) 0.062(4) 0.000 0.009(3) 0.000
C11 0.078(4) 0.096(4) 0.088(4) -0.023(3) 0.042(3) -0.010(3)
C12 0.123(5) 0.135(5) 0.090(4) -0.035(4) 0.052(4) -0.042(4)
C13 0.055(3) 0.050(2) 0.059(3) 0.001(2) 0.025(2) 0.000(2)
C14 0.097(4) 0.069(3) 0.054(3) -0.001(2) 0.008(3) -0.007(3)

loop_
_atom_type_symbol
_atom_type_description
_atom_type_scat_dispersion_real
_atom_type_scat_dispersion_imag
_atom_type_scat_source
C C 0.0033 0.0016 'International Tables Vol C Tables 4.2.6.8 and 6.1.1.4'
H H 0.0000 0.0000 'International Tables Vol C Tables 4.2.6.8 and 6.1.1.4'
N N 0.0061 0.0033 'International Tables Vol C Tables 4.2.6.8 and 6.1.1.4'
O O 0.0106 0.0060 'International Tables Vol C Tables 4.2.6.8 and 6.1.1.4'

loop_
_geom_angle_atom_site_label_1
_geom_angle_atom_site_label_2
_geom_angle_atom_site_label_3
_geom_angle
_geom_angle_site_symmetry_1
_geom_angle_site_symmetry_3
_geom_angle_publ_flag
C9 O1 C1 121.7(3) . . ?
C3 O3 C3 117.4(3) 2_655 . ?
C7 N1 C11 121.2(3) . . ?
C7 N1 C13 121.9(3) . . ?
C13 N1 C11 116.5(3) . . ?
O1 C1 C2 118.9(3) . . ?
O2 C1 O1 116.1(3) . . ?
O2 C1 C2 125.0(3) . . ?
C1 C2 C10 118.1(3) . . ?
C3 C2 C1 118.4(3) . . ?
C3 C2 C10 123.4(3) . . ?
O3 C3 C4 113.3(3) . . ?
C2 C3 O3 123.3(3) . . ?
C2 C3 C4 123.4(3) . . ?
C5 C4 C3 126.5(3) . . ?
C9 C4 C3 116.9(3) . . ?
C9 C4 C5 116.6(3) . . ?
C4 C5 H5 119.0 . . ?
C6 C5 C4 121.9(3) . . ?
C6 C5 H5 119.0 . . ?
C5 C6 H6 119.5 . . ?
C5 C6 C7 121.1(3) . . ?
C7 C6 H6 119.5 . . ?
N1 C7 C6 120.6(3) . . ?
N1 C7 C8 122.2(3) . . ?
C8 C7 C6 117.2(3) . . ?
C7 C8 H8 119.7 . . ?
C9 C8 C7 120.5(3) . . ?
C9 C8 H8 119.7 . . ?
O1 C9 C4 120.7(3) . . ?
C8 C9 O1 116.7(3) . . ?
C8 C9 C4 122.6(3) . . ?
C2 C10 C2 109.1(4) 2_655 . ?
C2 C10 H10A 109.9 . . ?
C2 C10 H10A 109.9 2_655 . ?
C2 C10 H10B 109.9 2_655 . ?
C2 C10 H10B 109.9 . . ?
H10A C10 H10B 108.3 . . ?
N1 C11 H11A 109.5 . . ?
N1 C11 H11B 109.5 . . ?
H11A C11 H11B 108.1 . . ?
C12 C11 N1 110.8(5) . . ?
C12 C11 H11A 109.5 . . ?
C12 C11 H11B 109.5 . . ?
C11 C12 H12A 109.5 . . ?
C11 C12 H12B 109.5 . . ?
C11 C12 H12C 109.5 . . ?
H12A C12 H12B 109.5 . . ?
H12A C12 H12C 109.5 . . ?
H12B C12 H12C 109.5 . . ?
N1 C13 H13A 108.7 . . ?
N1 C13 H13B 108.7 . . ?
N1 C13 C14 114.0(3) . . ?
H13A C13 H13B 107.6 . . ?
C14 C13 H13A 108.7 . . ?
C14 C13 H13B 108.7 . . ?
C13 C14 H14A 109.5 . . ?
C13 C14 H14B 109.5 . . ?
C13 C14 H14C 109.5 . . ?
H14A C14 H14B 109.5 . . ?
H14A C14 H14C 109.5 . . ?
H14B C14 H14C 109.5 . . ?

loop_
_geom_bond_atom_site_label_1
_geom_bond_atom_site_label_2
_geom_bond_distance
_geom_bond_site_symmetry_2
_geom_bond_publ_flag
O1 C1 1.378(4) . ?
O1 C9 1.378(3) . ?
O2 C1 1.206(4) . ?
O3 C3 1.381(3) . ?
O3 C3 1.381(3) 2_655 ?
N1 C7 1.362(4) . ?
N1 C11 1.523(5) . ?
N1 C13 1.452(4) . ?
C1 C2 1.439(5) . ?
C2 C3 1.344(4) . ?
C2 C10 1.506(4) . ?
C3 C4 1.424(4) . ?
C4 C5 1.398(4) . ?
C4 C9 1.395(4) . ?
C5 H5 0.9300 . ?
C5 C6 1.356(4) . ?
C6 H6 0.9300 . ?
C6 C7 1.420(4) . ?
C7 C8 1.395(4) . ?
C8 H8 0.9300 . ?
C8 C9 1.368(4) . ?
C10 C2 1.506(4) 2_655 ?
C10 H10A 0.9700 . ?
C10 H10B 0.9700 . ?
C11 H11A 0.9700 . ?
C11 H11B 0.9700 . ?
C11 C12 1.396(6) . ?
C12 H12A 0.9600 . ?
C12 H12B 0.9600 . ?
C12 H12C 0.9600 . ?
C13 H13A 0.9700 . ?
C13 H13B 0.9700 . ?
C13 C14 1.503(5) . ?
C14 H14A 0.9600 . ?
C14 H14B 0.9600 . ?
C14 H14C 0.9600 . ?

loop_
_geom_torsion_atom_site_label_1
_geom_torsion_atom_site_label_2
_geom_torsion_atom_site_label_3
_geom_torsion_atom_site_label_4
_geom_torsion
_geom_torsion_site_symmetry_1
_geom_torsion_site_symmetry_2
_geom_torsion_site_symmetry_3
_geom_torsion_site_symmetry_4
_geom_torsion_publ_flag
O1 C1 C2 C3 -1.3(5) . . . . ?
O1 C1 C2 C10 179.7(3) . . . . ?
O2 C1 C2 C3 179.8(4) . . . . ?
O2 C1 C2 C10 0.7(6) . . . . ?
O3 C3 C4 C5 2.1(5) . . . . ?
O3 C3 C4 C9 -179.3(3) . . . . ?
N1 C7 C8 C9 179.1(4) . . . . ?
C1 O1 C9 C4 -1.4(5) . . . . ?
C1 O1 C9 C8 177.6(3) . . . . ?
C1 C2 C3 O3 -179.7(3) . . . . ?
C1 C2 C3 C4 -0.9(6) . . . . ?
C1 C2 C10 C2 179.3(4) . . . 2_655 ?
C2 C3 C4 C5 -176.8(4) . . . . ?
C2 C3 C4 C9 1.8(5) . . . . ?
C3 O3 C3 C2 0.3(3) 2_655 . . . ?
C3 O3 C3 C4 -178.6(3) 2_655 . . . ?
C3 C2 C10 C2 0.3(3) . . . 2_655 ?
C3 C4 C5 C6 178.3(4) . . . . ?
C3 C4 C9 O1 -0.7(5) . . . . ?
C3 C4 C9 C8 -179.6(3) . . . . ?
C4 C5 C6 C7 1.1(6) . . . . ?
C5 C4 C9 O1 178.1(3) . . . . ?
C5 C4 C9 C8 -0.8(5) . . . . ?
C5 C6 C7 N1 179.8(4) . . . . ?
C5 C6 C7 C8 -0.7(5) . . . . ?
C6 C7 C8 C9 -0.5(5) . . . . ?
C7 N1 C11 C12 -96.6(5) . . . . ?
C7 N1 C13 C14 75.5(5) . . . . ?
C7 C8 C9 O1 -177.8(3) . . . . ?
C7 C8 C9 C4 1.2(5) . . . . ?
C9 O1 C1 O2 -178.5(3) . . . . ?
C9 O1 C1 C2 2.5(5) . . . . ?
C9 C4 C5 C6 -0.3(5) . . . . ?
C10 C2 C3 O3 -0.6(5) . . . . ?
C10 C2 C3 C4 178.1(3) . . . . ?
C11 N1 C7 C6 14.6(6) . . . . ?
C11 N1 C7 C8 -164.9(4) . . . . ?
C11 N1 C13 C14 -111.8(4) . . . . ?
C13 N1 C7 C6 -173.0(4) . . . . ?
C13 N1 C7 C8 7.5(6) . . . . ?
C13 N1 C11 C12 90.6(5) . . . . ?

loop_
_twin_individual_id
_twin_individual_mass_fraction_refined
1 0.491(2)
2 0.509(2)
